data_1576056
loop_
_publ_author_name
'Abd El-Gaber, Mohammed K'
'Herrick, Ryan M.'
'Sudhakar, Pranaya'
'Rana, Ashutosh'
'Roach, Brent A.'
'Dick, Jeffrey E.'
'Altman, Ryan A.'

_publ_section_title
;
 Diselenide-enabled photocatalytic hydroazolation of
 <i>gem</i>-difluoroalkenes.
;
_journal_issue 47
_journal_name_full 'Chemical science'
_journal_page_first 22701
_journal_page_last 22710
_journal_paper_doi 10.1039/d5sc04074d
_journal_volume 16
_journal_year 2025
_chemical_absolute_configuration ad
_chemical_formula_sum 'C18 H17 Br F2 N2 O3'
_chemical_formula_weight 427.24
_chemical_melting_point 452
_chemical_name_systematic 3-bromo-7-(1,1-difluoro-2-(3,4,5-trimethoxyphenyl)ethyl)-7H-pyrrolo[2,3-b]pyridine
_space_group_crystal_system monoclinic
_space_group_IT_number 9
_space_group_name_Hall 'C -2yc'
_space_group_name_H-M_alt 'C 1 c 1'
_atom_sites_solution_hydrogens geom
_atom_sites_solution_primary dual
_atom_sites_solution_secondary difmap
_audit_creation_method SHELXL-2025/1
_audit_update_record
;
2025-10-01 deposited with the CCDC.	2025-10-21 downloaded from the CCDC.
;
_cell_angle_alpha 90
_cell_angle_beta 102.449(2)
_cell_angle_gamma 90
_cell_formula_units_Z 4
_cell_length_a 25.4790(12)
_cell_length_b 5.0337(2)
_cell_length_c 13.4427(7)
_cell_measurement_reflns_used 8746
_cell_measurement_temperature 150(2)
_cell_measurement_theta_max 33.1527
_cell_measurement_theta_min 3.1029
_cell_volume 1683.54(14)
_computing_cell_refinement 'SAINT V8.41 (Bruker, 2025)'
_computing_data_collection 'Apex6 v2024.9-1 (Bruker, 2025)'
_computing_data_reduction 'SAINT V8.41 (Bruker, 2025)'
_computing_structure_refinement
;  
SHELXL-2025/1 (Sheldrick, 2015a, 2025), 
SHELXLE Rev1737 (H\"ubschle et al., 2011)
;
_computing_structure_solution 'SHELXT (Sheldrick, 2015b)'
_diffrn_ambient_temperature 150(2)
_diffrn_detector_area_resol_mean 7.4074
_diffrn_detector_type 'PhotonII charge-integrating pixel array (CPAD)'
_diffrn_measured_fraction_theta_full 0.999
_diffrn_measured_fraction_theta_max 0.971
_diffrn_measurement_device 'three circle diffractometer'
_diffrn_measurement_device_type 'Bruker AXS D8 Quest'
_diffrn_measurement_method 'omega and phi scans'
_diffrn_radiation_monochromator 'Triumph curved graphite crystal'
_diffrn_radiation_type MoK\a
_diffrn_radiation_wavelength 0.71073
_diffrn_reflns_av_R_equivalents 0.0512
_diffrn_reflns_av_unetI/netI 0.0789
_diffrn_reflns_Laue_measured_fraction_full 0.999
_diffrn_reflns_Laue_measured_fraction_max 0.971
_diffrn_reflns_limit_h_max 38
_diffrn_reflns_limit_h_min -37
_diffrn_reflns_limit_k_max 7
_diffrn_reflns_limit_k_min -6
_diffrn_reflns_limit_l_max 18
_diffrn_reflns_limit_l_min -19
_diffrn_reflns_number 15420
_diffrn_reflns_point_group_measured_fraction_full 0.978
_diffrn_reflns_point_group_measured_fraction_max 0.853
_diffrn_reflns_theta_full 25.242
_diffrn_reflns_theta_max 33.219
_diffrn_reflns_theta_min 3.104
_diffrn_source 'fine focus sealed tube X-ray source'
_diffrn_source_current '30 mA'
_diffrn_source_voltage '50 kV'
_exptl_absorpt_coefficient_mu 2.485
_exptl_absorpt_correction_T_max 0.7465
_exptl_absorpt_correction_T_min 0.4815
_exptl_absorpt_correction_type multi-scan
_exptl_absorpt_process_details
;
 SADABS 2016/2: Krause, L., Herbst-Irmer, R., Sheldrick G.M. & Stalke D.,
 J. Appl. Cryst. 48 (2015) 3-10
;
_exptl_crystal_colour yellow
_exptl_crystal_density_diffrn 1.686
_exptl_crystal_description plate
_exptl_crystal_F_000 864
_exptl_crystal_recrystallization_method
'Re-crystallisation from solvent: hexanes and ethyl acetate (2:3 hexanes:ethyl acetate)'
_exptl_crystal_size_max 0.490
_exptl_crystal_size_mid 0.230
_exptl_crystal_size_min 0.050
_refine_diff_density_max 0.453
_refine_diff_density_min -0.607
_refine_diff_density_rms 0.097
_refine_ls_abs_structure_details
;
 Refined as an inversion twin.
;
_refine_ls_abs_structure_Flack 0.029(10)
_refine_ls_extinction_method none
_refine_ls_goodness_of_fit_ref 1.089
_refine_ls_hydrogen_treatment constr
_refine_ls_matrix_type full
_refine_ls_number_parameters 239
_refine_ls_number_reflns 5499
_refine_ls_number_restraints 2
_refine_ls_restrained_S_all 1.088
_refine_ls_R_factor_all 0.0523
_refine_ls_R_factor_gt 0.0402
_refine_ls_shift/su_max 0.000
_refine_ls_shift/su_mean 0.000
_refine_ls_structure_factor_coef Fsqd
_refine_ls_weighting_details 'w=1/[\s^2^(Fo^2^)+0.5231P] where P=(Fo^2^+2Fc^2^)/3'
_refine_ls_weighting_scheme calc
_refine_ls_wR_factor_gt 0.0865
_refine_ls_wR_factor_ref 0.0926
_reflns_Friedel_coverage 0.756
_reflns_Friedel_fraction_full 0.957
_reflns_Friedel_fraction_max 0.735
_reflns_number_gt 4688
_reflns_number_total 5499
_reflns_threshold_expression 'I > 2\s(I)'
_cod_data_source_file d5sc04074d2.cif
_cod_data_source_block RMH3_611_0m
_cod_depositor_comments 'Adding full bibliography for 1576054--1576058.cif.'
_cod_original_sg_symbol_H-M 'C c'
_cod_database_code 1576056
_shelx_shelxl_version_number 2025/1
_shelx_space_group_comment
;
The symmetry employed for this shelxl refinement is uniquely defined
by the following loop, which should always be used as a source of
symmetry information in preference to the above space-group names.
They are only intended as comments.
;
_shelx_estimated_absorpt_t_min 0.376
_shelx_estimated_absorpt_t_max 0.886

loop_
_space_group_symop_operation_xyz
'x, y, z'
'x, -y, z+1/2'
'x+1/2, y+1/2, z'
'x+1/2, -y+1/2, z+1/2'

loop_
_atom_site_label
_atom_site_type_symbol
_atom_site_fract_x
_atom_site_fract_y
_atom_site_fract_z
_atom_site_U_iso_or_equiv
_atom_site_adp_type
_atom_site_occupancy
_atom_site_site_symmetry_order
_atom_site_calc_flag
_atom_site_refinement_flags_posn
_atom_site_refinement_flags_adp
_atom_site_refinement_flags_occupancy
_atom_site_disorder_assembly
_atom_site_disorder_group
Br1 Br 0.68543(2) -0.11719(8) 0.88259(3) 0.03268(12) Uani 1 1 d . . . . .
F1 F 0.56251(9) 0.5924(5) 0.39177(19) 0.0267(5) Uani 1 1 d . . . . .
F2 F 0.54052(8) 0.1949(5) 0.42848(17) 0.0252(4) Uani 1 1 d . . . . .
O1 O 0.39319(10) 0.8962(5) 0.1787(2) 0.0241(5) Uani 1 1 d . . . . .
O2 O 0.31035(9) 0.5864(5) 0.1965(2) 0.0215(5) Uani 1 1 d . . . . .
O3 O 0.31867(10) 0.2393(6) 0.3506(2) 0.0255(6) Uani 1 1 d . . . . .
N1 N 0.59999(11) 0.4270(6) 0.5491(2) 0.0190(6) Uani 1 1 d . . . . .
N2 N 0.56419(11) 0.0780(6) 0.6380(2) 0.0215(6) Uani 1 1 d . . . . .
C1 C 0.64268(14) 0.5906(7) 0.5475(3) 0.0237(7) Uani 1 1 d . . . . .
H1 H 0.639915 0.720802 0.495455 0.028 Uiso 1 1 calc R U . . .
C2 C 0.68962(14) 0.5689(8) 0.6204(4) 0.0273(8) Uani 1 1 d . . . . .
H2 H 0.718869 0.683186 0.617170 0.033 Uiso 1 1 calc R U . . .
C3 C 0.69516(15) 0.3834(7) 0.6986(3) 0.0248(7) Uani 1 1 d . . . . .
H3 H 0.727916 0.367706 0.747831 0.030 Uiso 1 1 calc R U . . .
C4 C 0.65166(13) 0.2221(7) 0.7029(3) 0.0213(6) Uani 1 1 d . . . . .
C5 C 0.60268(12) 0.2451(7) 0.6256(2) 0.0188(6) Uani 1 1 d . . . . .
C6 C 0.63890(14) 0.0181(8) 0.7657(3) 0.0235(7) Uani 1 1 d . . . . .
C7 C 0.58751(15) -0.0607(8) 0.7254(3) 0.0247(7) Uani 1 1 d . . . . .
H7 H 0.569577 -0.196467 0.754261 0.030 Uiso 1 1 calc R U . . .
C8 C 0.55061(13) 0.4439(7) 0.4679(3) 0.0200(6) Uani 1 1 d . . . . .
C9 C 0.50287(13) 0.5528(8) 0.5034(3) 0.0204(6) Uani 1 1 d . . . . .
H9A H 0.511137 0.735583 0.529248 0.024 Uiso 1 1 calc R U . . .
H9B H 0.496409 0.442873 0.560655 0.024 Uiso 1 1 calc R U . . .
C10 C 0.45220(12) 0.5582(7) 0.4204(3) 0.0192(6) Uani 1 1 d . . . . .
C11 C 0.44756(13) 0.7344(7) 0.3385(3) 0.0196(6) Uani 1 1 d . . . . .
H11 H 0.476167 0.852486 0.334891 0.024 Uiso 1 1 calc R U . . .
C12 C 0.40087(12) 0.7362(7) 0.2625(3) 0.0193(6) Uani 1 1 d . . . . .
C13 C 0.35782(13) 0.5690(7) 0.2687(3) 0.0196(6) Uani 1 1 d . . . . .
C14 C 0.36253(13) 0.3943(7) 0.3511(3) 0.0191(6) Uani 1 1 d . . . . .
C15 C 0.40956(13) 0.3875(7) 0.4267(3) 0.0190(6) Uani 1 1 d . . . . .
H15 H 0.412683 0.267782 0.482317 0.023 Uiso 1 1 calc R U . . .
C16 C 0.43608(14) 1.0735(8) 0.1711(3) 0.0252(7) Uani 1 1 d . . . . .
H16A H 0.425467 1.182500 0.109603 0.038 Uiso 1 1 calc R U . . .
H16B H 0.468215 0.970496 0.167205 0.038 Uiso 1 1 calc R U . . .
H16C H 0.443904 1.188888 0.231165 0.038 Uiso 1 1 calc R U . . .
C17 C 0.30610(15) 0.3887(8) 0.1181(3) 0.0269(8) Uani 1 1 d . . . . .
H17A H 0.271517 0.407726 0.069781 0.040 Uiso 1 1 calc R U . . .
H17B H 0.308471 0.211412 0.148840 0.040 Uiso 1 1 calc R U . . .
H17C H 0.335404 0.412167 0.082150 0.040 Uiso 1 1 calc R U . . .
C18 C 0.32208(15) 0.0509(8) 0.4312(3) 0.0274(8) Uani 1 1 d . . . . .
H18A H 0.288999 -0.054565 0.420037 0.041 Uiso 1 1 calc R U . . .
H18B H 0.326745 0.144936 0.496381 0.041 Uiso 1 1 calc R U . . .
H18C H 0.352855 -0.066898 0.432584 0.041 Uiso 1 1 calc R U . . .

loop_
_atom_site_aniso_label
_atom_site_aniso_U_11
_atom_site_aniso_U_22
_atom_site_aniso_U_33
_atom_site_aniso_U_23
_atom_site_aniso_U_13
_atom_site_aniso_U_12
Br1 0.03541(18) 0.0401(2) 0.01922(15) 0.0017(2) -0.00144(11) 0.01450(19)
F1 0.0259(11) 0.0327(15) 0.0218(11) 0.0097(9) 0.0057(9) -0.0009(8)
F2 0.0290(10) 0.0221(11) 0.0222(10) -0.0060(9) 0.0005(8) -0.0001(8)
O1 0.0230(11) 0.0251(14) 0.0219(12) 0.0066(10) 0.0000(9) -0.0015(9)
O2 0.0173(10) 0.0236(14) 0.0207(12) -0.0016(10) -0.0022(9) 0.0029(8)
O3 0.0205(11) 0.0268(16) 0.0262(13) 0.0068(12) -0.0015(9) -0.0072(10)
N1 0.0165(11) 0.0179(15) 0.0213(14) 0.0008(11) 0.0012(10) -0.0011(9)
N2 0.0198(13) 0.0220(16) 0.0212(15) 0.0038(12) 0.0011(11) -0.0018(10)
C1 0.0227(16) 0.0221(19) 0.0263(17) 0.0018(14) 0.0051(13) -0.0034(12)
C2 0.0165(15) 0.028(2) 0.036(2) -0.0061(18) 0.0034(14) -0.0053(13)
C3 0.0166(15) 0.029(2) 0.0250(18) -0.0074(15) -0.0038(13) 0.0022(12)
C4 0.0200(14) 0.0214(17) 0.0209(15) -0.0033(14) 0.0008(11) 0.0047(12)
C5 0.0179(13) 0.0205(17) 0.0173(14) 0.0002(13) 0.0022(11) 0.0025(11)
C6 0.0231(15) 0.029(2) 0.0165(15) 0.0017(14) -0.0001(12) 0.0079(14)
C7 0.0281(17) 0.0240(19) 0.0216(17) 0.0035(14) 0.0048(13) 0.0019(13)
C8 0.0195(14) 0.0220(17) 0.0176(15) 0.0019(13) 0.0022(11) -0.0015(11)
C9 0.0180(14) 0.0231(18) 0.0181(14) -0.0008(13) -0.0002(11) -0.0001(11)
C10 0.0186(14) 0.0196(16) 0.0176(15) -0.0017(12) 0.0000(11) -0.0011(11)
C11 0.0189(14) 0.0183(17) 0.0201(15) 0.0010(13) 0.0010(11) -0.0017(11)
C12 0.0206(14) 0.0169(17) 0.0191(14) 0.0018(13) 0.0016(11) 0.0020(11)
C13 0.0168(13) 0.0204(17) 0.0198(15) -0.0008(13) 0.0001(11) 0.0008(11)
C14 0.0165(13) 0.0202(17) 0.0200(15) -0.0007(13) 0.0026(11) -0.0019(11)
C15 0.0186(13) 0.0182(17) 0.0186(15) 0.0008(13) 0.0007(11) 0.0003(11)
C16 0.0236(16) 0.027(2) 0.0254(18) 0.0064(15) 0.0056(13) -0.0003(13)
C17 0.0259(16) 0.030(2) 0.0228(17) -0.0056(15) 0.0000(13) -0.0003(13)
C18 0.0278(17) 0.028(2) 0.0253(18) 0.0044(16) 0.0022(14) -0.0091(14)

loop_
_atom_type_symbol
_atom_type_description
_atom_type_scat_dispersion_real
_atom_type_scat_dispersion_imag
_atom_type_scat_source
C C 0.0033 0.0016 'International Tables Vol C Tables 4.2.6.8 and 6.1.1.4'
H H 0.0000 0.0000 'International Tables Vol C Tables 4.2.6.8 and 6.1.1.4'
N N 0.0061 0.0033 'International Tables Vol C Tables 4.2.6.8 and 6.1.1.4'
F F 0.0171 0.0103 'International Tables Vol C Tables 4.2.6.8 and 6.1.1.4'
Br Br -0.2901 2.4595 'International Tables Vol C Tables 4.2.6.8 and 6.1.1.4'
O O 0.0106 0.0060 'International Tables Vol C Tables 4.2.6.8 and 6.1.1.4'

loop_
_geom_angle_atom_site_label_1
_geom_angle_atom_site_label_2
_geom_angle_atom_site_label_3
_geom_angle
_geom_angle_site_symmetry_1
_geom_angle_site_symmetry_3
_geom_angle_publ_flag
C12 O1 C16 116.8(3) . . ?
C13 O2 C17 112.8(3) . . ?
C14 O3 C18 117.4(3) . . ?
C1 N1 C5 120.2(3) . . ?
C1 N1 C8 120.4(3) . . ?
C5 N1 C8 119.3(3) . . ?
C5 N2 C7 103.4(3) . . ?
N1 C1 C2 120.8(3) . . ?
N1 C1 H1 119.6 . . ?
C2 C1 H1 119.6 . . ?
C1 C2 C3 121.5(3) . . ?
C1 C2 H2 119.3 . . ?
C3 C2 H2 119.3 . . ?
C4 C3 C2 118.3(4) . . ?
C4 C3 H3 120.9 . . ?
C2 C3 H3 120.9 . . ?
C3 C4 C6 137.8(3) . . ?
C3 C4 C5 119.8(3) . . ?
C6 C4 C5 102.3(3) . . ?
N2 C5 N1 126.8(3) . . ?
N2 C5 C4 113.9(3) . . ?
N1 C5 C4 119.3(3) . . ?
C7 C6 C4 107.4(3) . . ?
C7 C6 Br1 127.2(3) . . ?
C4 C6 Br1 125.4(3) . . ?
C6 C7 N2 112.9(3) . . ?
C6 C7 H7 123.5 . . ?
N2 C7 H7 123.5 . . ?
F1 C8 F2 105.6(3) . . ?
F1 C8 N1 107.2(3) . . ?
F2 C8 N1 107.0(3) . . ?
F1 C8 C9 111.6(3) . . ?
F2 C8 C9 111.2(3) . . ?
N1 C8 C9 113.8(3) . . ?
C8 C9 C10 113.1(3) . . ?
C8 C9 H9A 109.0 . . ?
C10 C9 H9A 109.0 . . ?
C8 C9 H9B 109.0 . . ?
C10 C9 H9B 109.0 . . ?
H9A C9 H9B 107.8 . . ?
C11 C10 C15 120.1(3) . . ?
C11 C10 C9 120.4(3) . . ?
C15 C10 C9 119.5(3) . . ?
C12 C11 C10 119.8(3) . . ?
C12 C11 H11 120.1 . . ?
C10 C11 H11 120.1 . . ?
O1 C12 C11 123.9(3) . . ?
O1 C12 C13 115.4(3) . . ?
C11 C12 C13 120.6(3) . . ?
O2 C13 C14 120.6(3) . . ?
O2 C13 C12 119.9(3) . . ?
C14 C13 C12 119.4(3) . . ?
O3 C14 C15 124.4(3) . . ?
O3 C14 C13 115.2(3) . . ?
C15 C14 C13 120.4(3) . . ?
C14 C15 C10 119.7(3) . . ?
C14 C15 H15 120.1 . . ?
C10 C15 H15 120.1 . . ?
O1 C16 H16A 109.5 . . ?
O1 C16 H16B 109.5 . . ?
H16A C16 H16B 109.5 . . ?
O1 C16 H16C 109.5 . . ?
H16A C16 H16C 109.5 . . ?
H16B C16 H16C 109.5 . . ?
O2 C17 H17A 109.5 . . ?
O2 C17 H17B 109.5 . . ?
H17A C17 H17B 109.5 . . ?
O2 C17 H17C 109.5 . . ?
H17A C17 H17C 109.5 . . ?
H17B C17 H17C 109.5 . . ?
O3 C18 H18A 109.5 . . ?
O3 C18 H18B 109.5 . . ?
H18A C18 H18B 109.5 . . ?
O3 C18 H18C 109.5 . . ?
H18A C18 H18C 109.5 . . ?
H18B C18 H18C 109.5 . . ?

loop_
_geom_bond_atom_site_label_1
_geom_bond_atom_site_label_2
_geom_bond_distance
_geom_bond_site_symmetry_2
_geom_bond_publ_flag
Br1 C6 1.880(3) . ?
F1 C8 1.353(4) . ?
F2 C8 1.363(4) . ?
O1 C12 1.364(4) . ?
O1 C16 1.431(4) . ?
O2 C13 1.381(4) . ?
O2 C17 1.436(5) . ?
O3 C14 1.362(4) . ?
O3 C18 1.429(5) . ?
N1 C1 1.368(4) . ?
N1 C5 1.369(5) . ?
N1 C8 1.480(4) . ?
N2 C5 1.329(4) . ?
N2 C7 1.386(5) . ?
C1 C2 1.378(5) . ?
C1 H1 0.9500 . ?
C2 C3 1.390(7) . ?
C2 H2 0.9500 . ?
C3 C4 1.385(5) . ?
C3 H3 0.9500 . ?
C4 C6 1.411(6) . ?
C4 C5 1.446(4) . ?
C6 C7 1.364(5) . ?
C7 H7 0.9500 . ?
C8 C9 1.503(5) . ?
C9 C10 1.514(4) . ?
C9 H9A 0.9900 . ?
C9 H9B 0.9900 . ?
C10 C11 1.398(5) . ?
C10 C15 1.402(5) . ?
C11 C12 1.391(4) . ?
C11 H11 0.9500 . ?
C12 C13 1.399(5) . ?
C13 C14 1.399(5) . ?
C14 C15 1.395(5) . ?
C15 H15 0.9500 . ?
C16 H16A 0.9800 . ?
C16 H16B 0.9800 . ?
C16 H16C 0.9800 . ?
C17 H17A 0.9800 . ?
C17 H17B 0.9800 . ?
C17 H17C 0.9800 . ?
C18 H18A 0.9800 . ?
C18 H18B 0.9800 . ?
C18 H18C 0.9800 . ?

loop_
_geom_torsion_atom_site_label_1
_geom_torsion_atom_site_label_2
_geom_torsion_atom_site_label_3
_geom_torsion_atom_site_label_4
_geom_torsion
_geom_torsion_site_symmetry_1
_geom_torsion_site_symmetry_2
_geom_torsion_site_symmetry_3
_geom_torsion_site_symmetry_4
_geom_torsion_publ_flag
C5 N1 C1 C2 2.4(5) . . . . ?
C8 N1 C1 C2 -177.3(3) . . . . ?
N1 C1 C2 C3 -0.8(6) . . . . ?
C1 C2 C3 C4 -1.2(6) . . . . ?
C2 C3 C4 C6 -179.1(4) . . . . ?
C2 C3 C4 C5 1.6(5) . . . . ?
C7 N2 C5 N1 179.6(3) . . . . ?
C7 N2 C5 C4 0.1(4) . . . . ?
C1 N1 C5 N2 178.6(3) . . . . ?
C8 N1 C5 N2 -1.7(5) . . . . ?
C1 N1 C5 C4 -2.0(5) . . . . ?
C8 N1 C5 C4 177.8(3) . . . . ?
C3 C4 C5 N2 179.5(3) . . . . ?
C6 C4 C5 N2 0.0(4) . . . . ?
C3 C4 C5 N1 0.0(5) . . . . ?
C6 C4 C5 N1 -179.6(3) . . . . ?
C3 C4 C6 C7 -179.5(4) . . . . ?
C5 C4 C6 C7 0.0(4) . . . . ?
C3 C4 C6 Br1 0.1(7) . . . . ?
C5 C4 C6 Br1 179.6(3) . . . . ?
C4 C6 C7 N2 0.1(4) . . . . ?
Br1 C6 C7 N2 -179.5(3) . . . . ?
C5 N2 C7 C6 -0.1(4) . . . . ?
C1 N1 C8 F1 13.0(4) . . . . ?
C5 N1 C8 F1 -166.7(3) . . . . ?
C1 N1 C8 F2 125.9(3) . . . . ?
C5 N1 C8 F2 -53.8(4) . . . . ?
C1 N1 C8 C9 -110.9(4) . . . . ?
C5 N1 C8 C9 69.4(4) . . . . ?
F1 C8 C9 C10 60.8(4) . . . . ?
F2 C8 C9 C10 -56.7(4) . . . . ?
N1 C8 C9 C10 -177.7(3) . . . . ?
C8 C9 C10 C11 -69.3(4) . . . . ?
C8 C9 C10 C15 111.5(4) . . . . ?
C15 C10 C11 C12 -1.2(5) . . . . ?
C9 C10 C11 C12 179.6(3) . . . . ?
C16 O1 C12 C11 -0.9(5) . . . . ?
C16 O1 C12 C13 178.8(3) . . . . ?
C10 C11 C12 O1 -178.4(3) . . . . ?
C10 C11 C12 C13 2.0(5) . . . . ?
C17 O2 C13 C14 -84.8(4) . . . . ?
C17 O2 C13 C12 98.3(4) . . . . ?
O1 C12 C13 O2 -4.3(5) . . . . ?
C11 C12 C13 O2 175.4(3) . . . . ?
O1 C12 C13 C14 178.8(3) . . . . ?
C11 C12 C13 C14 -1.6(5) . . . . ?
C18 O3 C14 C15 -2.4(5) . . . . ?
C18 O3 C14 C13 177.9(3) . . . . ?
O2 C13 C14 O3 3.1(5) . . . . ?
C12 C13 C14 O3 -179.9(3) . . . . ?
O2 C13 C14 C15 -176.6(3) . . . . ?
C12 C13 C14 C15 0.4(5) . . . . ?
O3 C14 C15 C10 -179.3(3) . . . . ?
C13 C14 C15 C10 0.4(5) . . . . ?
C11 C10 C15 C14 0.0(5) . . . . ?
C9 C10 C15 C14 179.2(3) . . . . ?
